data_4500742
loop_
_publ_author_name
'Kohmoto, Shigeo'
'Okuyama, Shinpei'
'Yokota, Nobuyuki,'
'Takahashi, Masahiro'
'Kishikawa, Keiki'
'Masu, Hyuma'
'Azumaya, Isao'

_publ_section_title
;
 Generation of Zwitterionic Water Channels: Biszwitterionic Imidazolium
 Carboxylates as Hydrogen-Bonding Acceptors
;
_journal_issue 9
_journal_name_full 'Crystal Growth &amp; Design'
_journal_page_first 3698
_journal_paper_doi 10.1021/cg200232b
_journal_volume 11
_journal_year 2011
_chemical_absolute_configuration unk
_chemical_formula_moiety 'C24 H22 N4 O4, 4(O)'
_chemical_formula_sum 'C24 H22 N4 O8'
_chemical_formula_weight 494.46
_chemical_name_systematic
; 
 ? 
;
_space_group_IT_number 4
_symmetry_cell_setting monoclinic
_symmetry_space_group_name_Hall 'P 2yb'
_symmetry_space_group_name_H-M 'P 1 21 1'
_atom_sites_solution_hydrogens geom
_atom_sites_solution_primary direct
_atom_sites_solution_secondary difmap
_audit_creation_method SHELXL-97
_cell_angle_alpha 90.00
_cell_angle_beta 107.616(4)
_cell_angle_gamma 90.00
_cell_formula_units_Z 2
_cell_length_a 7.166(2)
_cell_length_b 16.621(5)
_cell_length_c 10.800(4)
_cell_measurement_reflns_used 1393
_cell_measurement_temperature 120
_cell_measurement_theta_max 25.10
_cell_measurement_theta_min 2.33
_cell_volume 1226.0(7)
_computing_cell_refinement 'APEX2 (Bruker AXS, 2006)'
_computing_data_collection 'APEX2 (Bruker AXS, 2006)'
_computing_data_reduction 'SAINT (Bruker AXS, 2004)'
_computing_molecular_graphics 'XSHEL (Bruker AXS,2002)'
_computing_publication_material 'XCIF (Bruker AXS, 2001)'
_computing_structure_refinement 'SHELXL-97 (Sheldrick, 1997)'
_computing_structure_solution 'SHELXS-97 (Sheldrick, 1997)'
_diffrn_ambient_temperature 120
_diffrn_detector_area_resol_mean 8.333
_diffrn_measured_fraction_theta_full 0.991
_diffrn_measured_fraction_theta_max 0.915
_diffrn_measurement_device_type 'Bruker APEXII CCD area detector'
_diffrn_measurement_method 'omega scans'
_diffrn_radiation_monochromator graphite
_diffrn_radiation_source 'fine-focus sealed tube'
_diffrn_radiation_type MoK\a
_diffrn_radiation_wavelength 0.71073
_diffrn_reflns_av_R_equivalents 0.0307
_diffrn_reflns_av_sigmaI/netI 0.0659
_diffrn_reflns_limit_h_max 5
_diffrn_reflns_limit_h_min -8
_diffrn_reflns_limit_k_max 20
_diffrn_reflns_limit_k_min -19
_diffrn_reflns_limit_l_max 12
_diffrn_reflns_limit_l_min -13
_diffrn_reflns_number 5796
_diffrn_reflns_theta_full 25.00
_diffrn_reflns_theta_max 26.85
_diffrn_reflns_theta_min 1.98
_exptl_absorpt_coefficient_mu 0.102
_exptl_absorpt_correction_T_max 0.9949
_exptl_absorpt_correction_T_min 0.9602
_exptl_absorpt_correction_type empirical
_exptl_absorpt_process_details
;
SADABS Sheldrick 1996
;
_exptl_crystal_colour colourless
_exptl_crystal_density_diffrn 1.339
_exptl_crystal_density_method 'not measured'
_exptl_crystal_description plate
_exptl_crystal_F_000 516
_exptl_crystal_size_max 0.40
_exptl_crystal_size_mid 0.20
_exptl_crystal_size_min 0.05
_refine_diff_density_max 0.408
_refine_diff_density_min -0.279
_refine_diff_density_rms 0.064
_refine_ls_abs_structure_details 'Flack H D (1983), Acta Cryst. A39, 876-881'
_refine_ls_abs_structure_Flack 0.3(18)
_refine_ls_extinction_method none
_refine_ls_goodness_of_fit_ref 0.993
_refine_ls_hydrogen_treatment constr
_refine_ls_matrix_type full
_refine_ls_number_parameters 325
_refine_ls_number_reflns 3962
_refine_ls_number_restraints 1
_refine_ls_restrained_S_all 0.993
_refine_ls_R_factor_all 0.0848
_refine_ls_R_factor_gt 0.0553
_refine_ls_shift/su_max 0.001
_refine_ls_shift/su_mean 0.000
_refine_ls_structure_factor_coef Fsqd
_refine_ls_weighting_details 'calc w=1/[\s^2^(Fo^2^)+(0.0906P)^2^+0.0000P] where P=(Fo^2^+2Fc^2^)/3'
_refine_ls_weighting_scheme calc
_refine_ls_wR_factor_gt 0.1353
_refine_ls_wR_factor_ref 0.1524
_reflns_number_gt 2871
_reflns_number_total 3962
_reflns_threshold_expression >2sigma(I)
_cod_data_source_file cg200232b_si_002.cif
_cod_data_source_block 3(a0909152mas)
_cod_depositor_comments
;
The following automatic conversions were performed:

'_symmetry_cell_setting' value 'Monoclinic' changed to 'monoclinic'
according to /home/saulius/struct/CIF-dictionaries/cif_core.dic
dictionary named 'cif_core.dic' version 2.4.1 from 2010-06-29.

Automatic conversion script
Id: cif_fix_values 1715 2011-07-08 13:25:40Z adriana 
;
_cod_original_sg_symbol_H-M 'P2(1)   '
_cod_database_code 4500742

loop_
_symmetry_equiv_pos_as_xyz
'x, y, z'
'-x, y+1/2, -z'

loop_
_atom_site_label
_atom_site_type_symbol
_atom_site_fract_x
_atom_site_fract_y
_atom_site_fract_z
_atom_site_U_iso_or_equiv
_atom_site_adp_type
_atom_site_occupancy
_atom_site_symmetry_multiplicity
_atom_site_calc_flag
_atom_site_refinement_flags
C1 C 0.7537(6) 0.2609(3) 0.4151(4) 0.0293(10) Uani 1 1 d .
C2 C 0.6741(6) 0.3342(3) 0.3632(4) 0.0306(10) Uani 1 1 d .
H2 H 0.7565 0.3800 0.3734 0.037 Uiso 1 1 calc R
C3 C 0.4771(6) 0.3414(3) 0.2971(4) 0.0285(10) Uani 1 1 d .
H3 H 0.4267 0.3925 0.2635 0.034 Uiso 1 1 calc R
C4 C 0.3494(6) 0.2755(3) 0.2784(4) 0.0271(9) Uani 1 1 d .
C5 C 0.4311(7) 0.2018(3) 0.3306(4) 0.0394(12) Uani 1 1 d .
H5 H 0.3495 0.1557 0.3205 0.047 Uiso 1 1 calc R
C6 C 0.6291(7) 0.1950(3) 0.3969(4) 0.0401(12) Uani 1 1 d .
H6 H 0.6807 0.1441 0.4306 0.048 Uiso 1 1 calc R
C7 C 0.9703(6) 0.2524(3) 0.4889(4) 0.0287(9) Uani 1 1 d .
H7A H 1.0264 0.2072 0.4522 0.034 Uiso 1 1 calc R
H7B H 1.0402 0.3022 0.4789 0.034 Uiso 1 1 calc R
C8 C 1.0078(6) 0.1653(3) 0.6831(4) 0.0297(10) Uani 1 1 d .
H8 H 1.0048 0.1153 0.6398 0.036 Uiso 1 1 calc R
C9 C 1.0221(6) 0.2569(3) 0.8349(4) 0.0320(10) Uani 1 1 d .
H9 H 1.0316 0.2809 0.9164 0.038 Uiso 1 1 calc R
C10 C 1.0058(5) 0.2959(3) 0.7224(4) 0.0278(9) Uani 1 1 d .
H10 H 1.0005 0.3525 0.7097 0.033 Uiso 1 1 calc R
C11 C 1.0506(6) 0.1089(3) 0.9025(4) 0.0354(11) Uani 1 1 d .
H11A H 0.9817 0.0606 0.8578 0.042 Uiso 1 1 calc R
H11B H 0.9901 0.1242 0.9703 0.042 Uiso 1 1 calc R
C12 C 1.2674(6) 0.0875(3) 0.9686(4) 0.0302(10) Uani 1 1 d .
C13 C -0.2692(6) 0.2982(3) 0.0671(3) 0.0263(9) Uani 1 1 d .
C14 C -0.1884(6) 0.2239(3) 0.1148(4) 0.0300(10) Uani 1 1 d .
H14 H -0.2693 0.1774 0.0998 0.036 Uiso 1 1 calc R
C15 C 0.0123(6) 0.2168(3) 0.1851(4) 0.0318(10) Uani 1 1 d .
H15 H 0.0633 0.1657 0.2182 0.038 Uiso 1 1 calc R
C16 C 0.1373(6) 0.2833(3) 0.2067(3) 0.0257(9) Uani 1 1 d .
C17 C 0.0541(6) 0.3573(3) 0.1580(4) 0.0371(11) Uani 1 1 d .
H17 H 0.1350 0.4037 0.1723 0.045 Uiso 1 1 calc R
C18 C -0.1430(7) 0.3649(3) 0.0893(4) 0.0374(11) Uani 1 1 d .
H18 H -0.1934 0.4161 0.0567 0.045 Uiso 1 1 calc R
C19 C -0.4811(6) 0.3068(3) -0.0093(4) 0.0313(10) Uani 1 1 d .
H19A H -0.5519 0.2569 -0.0015 0.038 Uiso 1 1 calc R
H19B H -0.5392 0.3517 0.0269 0.038 Uiso 1 1 calc R
C20 C -0.5084(6) 0.3951(3) -0.2000(4) 0.0282(9) Uani 1 1 d .
H20 H -0.5063 0.4448 -0.1560 0.034 Uiso 1 1 calc R
C21 C -0.5202(6) 0.3060(3) -0.3527(4) 0.0281(10) Uani 1 1 d .
H21 H -0.5282 0.2829 -0.4346 0.034 Uiso 1 1 calc R
C22 C -0.5117(5) 0.2652(3) -0.2431(4) 0.0291(10) Uani 1 1 d .
H22 H -0.5106 0.2085 -0.2327 0.035 Uiso 1 1 calc R
C23 C -0.5332(6) 0.4528(3) -0.4180(4) 0.0332(10) Uani 1 1 d .
H23A H -0.4521 0.4402 -0.4752 0.040 Uiso 1 1 calc R
H23B H -0.4805 0.5026 -0.3697 0.040 Uiso 1 1 calc R
C24 C -0.7467(6) 0.4686(2) -0.5036(4) 0.0325(10) Uani 1 1 d .
N1 N 0.9981(4) 0.2374(2) 0.6286(3) 0.0260(8) Uani 1 1 d .
N2 N 1.0225(5) 0.1743(2) 0.8088(3) 0.0294(8) Uani 1 1 d .
N3 N -0.5048(5) 0.3228(2) -0.1483(3) 0.0263(8) Uani 1 1 d .
N4 N -0.5154(5) 0.3867(2) -0.3248(3) 0.0283(8) Uani 1 1 d .
O1 O 1.3885(4) 0.10720(19) 0.9098(3) 0.0427(8) Uani 1 1 d .
O2 O 1.3022(4) 0.0489(2) 1.0721(3) 0.0405(8) Uani 1 1 d .
O3 O -0.8799(4) 0.4364(2) -0.4675(3) 0.0440(8) Uani 1 1 d .
O4 O -0.7648(4) 0.51415(18) -0.5980(3) 0.0387(8) Uani 1 1 d .
O5 O 0.9640(5) 0.4911(2) 0.8136(3) 0.0470(8) Uani 1 1 d .
O6 O 0.3173(4) 0.4862(2) 0.0256(3) 0.0473(8) Uani 1 1 d .
O7 O 0.1181(4) 0.0582(2) 0.4429(3) 0.0464(8) Uani 1 1 d .
O8 O 0.4474(5) 0.0742(2) 0.6567(3) 0.0521(9) Uani 1 1 d .

loop_
_atom_site_aniso_label
_atom_site_aniso_U_11
_atom_site_aniso_U_22
_atom_site_aniso_U_33
_atom_site_aniso_U_23
_atom_site_aniso_U_13
_atom_site_aniso_U_12
C1 0.029(2) 0.035(3) 0.0195(19) -0.0032(17) 0.0003(16) -0.0036(19)
C2 0.033(2) 0.031(3) 0.025(2) 0.0030(18) 0.0055(18) -0.0019(19)
C3 0.029(2) 0.028(2) 0.023(2) 0.0011(18) 0.0006(17) 0.0023(19)
C4 0.029(2) 0.029(2) 0.0222(19) -0.0028(17) 0.0052(17) 0.0013(19)
C5 0.032(3) 0.030(3) 0.042(3) 0.005(2) -0.010(2) -0.008(2)
C6 0.037(3) 0.032(3) 0.040(3) 0.008(2) -0.006(2) 0.005(2)
C7 0.026(2) 0.031(2) 0.025(2) 0.0039(18) 0.0033(17) 0.0030(18)
C8 0.025(2) 0.032(3) 0.027(2) -0.0028(18) 0.0005(18) 0.0032(18)
C9 0.025(2) 0.042(3) 0.024(2) -0.0022(19) -0.0018(17) 0.0018(19)
C10 0.019(2) 0.029(2) 0.030(2) 0.0014(18) -0.0012(17) 0.0004(17)
C11 0.034(2) 0.040(3) 0.027(2) 0.0059(19) 0.0015(18) -0.005(2)
C12 0.034(2) 0.029(2) 0.025(2) 0.0039(18) 0.0040(18) -0.0036(18)
C13 0.027(2) 0.035(3) 0.0148(17) 0.0004(17) 0.0030(16) 0.0021(19)
C14 0.024(2) 0.035(3) 0.024(2) -0.0034(18) -0.0020(17) -0.0034(19)
C15 0.036(3) 0.027(3) 0.028(2) 0.0040(18) 0.0045(19) 0.002(2)
C16 0.026(2) 0.031(2) 0.0151(17) 0.0011(16) -0.0012(16) 0.0003(18)
C17 0.032(2) 0.026(3) 0.040(3) 0.002(2) -0.009(2) -0.004(2)
C18 0.033(3) 0.028(3) 0.042(3) 0.007(2) -0.002(2) 0.001(2)
C19 0.025(2) 0.043(3) 0.0202(19) 0.0037(18) -0.0017(16) -0.0001(19)
C20 0.026(2) 0.028(2) 0.025(2) 0.0014(18) -0.0011(17) -0.0022(17)
C21 0.022(2) 0.031(3) 0.029(2) -0.0006(18) 0.0028(17) 0.0012(17)
C22 0.026(2) 0.027(2) 0.029(2) -0.0035(17) 0.0021(17) -0.0010(18)
C23 0.028(2) 0.036(3) 0.030(2) 0.0023(18) 0.0005(18) -0.0003(19)
C24 0.039(3) 0.027(2) 0.029(2) 0.0019(18) 0.0065(19) -0.0004(19)
N1 0.0200(17) 0.031(2) 0.0227(16) 0.0005(15) 0.0000(13) -0.0006(15)
N2 0.028(2) 0.029(2) 0.0272(18) 0.0032(15) 0.0020(15) -0.0018(16)
N3 0.0208(18) 0.029(2) 0.0233(16) -0.0001(15) -0.0011(13) -0.0003(15)
N4 0.0233(19) 0.031(2) 0.0258(18) -0.0022(15) -0.0002(15) 0.0009(15)
O1 0.0333(17) 0.047(2) 0.0432(18) 0.0146(15) 0.0044(14) 0.0001(14)
O2 0.0415(19) 0.043(2) 0.0303(16) 0.0048(14) 0.0014(14) 0.0072(14)
O3 0.0344(18) 0.0433(19) 0.0494(19) 0.0115(16) 0.0051(15) -0.0005(15)
O4 0.0402(18) 0.0363(18) 0.0318(16) 0.0052(13) -0.0007(13) 0.0064(14)
O5 0.0447(19) 0.049(2) 0.0428(18) 0.0015(16) 0.0063(15) -0.0010(15)
O6 0.0453(19) 0.045(2) 0.052(2) 0.0058(16) 0.0166(16) 0.0058(15)
O7 0.045(2) 0.053(2) 0.0442(19) -0.0017(16) 0.0171(16) 0.0074(16)
O8 0.058(2) 0.057(2) 0.0414(18) -0.0123(16) 0.0152(17) -0.0012(17)

loop_
_atom_type_symbol
_atom_type_description
_atom_type_scat_dispersion_real
_atom_type_scat_dispersion_imag
_atom_type_scat_source
C C 0.0033 0.0016 'International Tables Vol C Tables 4.2.6.8 and 6.1.1.4'
H H 0.0000 0.0000 'International Tables Vol C Tables 4.2.6.8 and 6.1.1.4'
N N 0.0061 0.0033 'International Tables Vol C Tables 4.2.6.8 and 6.1.1.4'
O O 0.0106 0.0060 'International Tables Vol C Tables 4.2.6.8 and 6.1.1.4'

loop_
_geom_angle_atom_site_label_1
_geom_angle_atom_site_label_2
_geom_angle_atom_site_label_3
_geom_angle
C2 C1 C6 117.8(4)
C2 C1 C7 121.5(4)
C6 C1 C7 120.7(4)
C3 C2 C1 121.1(4)
C3 C2 H2 119.5
C1 C2 H2 119.5
C2 C3 C4 121.8(4)
C2 C3 H3 119.1
C4 C3 H3 119.1
C5 C4 C3 116.8(4)
C5 C4 C16 121.5(3)
C3 C4 C16 121.8(3)
C6 C5 C4 121.2(4)
C6 C5 H5 119.4
C4 C5 H5 119.4
C5 C6 C1 121.4(4)
C5 C6 H6 119.3
C1 C6 H6 119.3
N1 C7 C1 110.5(3)
N1 C7 H7A 109.5
C1 C7 H7A 109.5
N1 C7 H7B 109.5
C1 C7 H7B 109.5
H7A C7 H7B 108.1
N1 C8 N2 109.1(4)
N1 C8 H8 125.5
N2 C8 H8 125.5
C10 C9 N2 107.1(4)
C10 C9 H9 126.4
N2 C9 H9 126.4
C9 C10 N1 107.0(4)
C9 C10 H10 126.5
N1 C10 H10 126.5
N2 C11 C12 113.7(3)
N2 C11 H11A 108.8
C12 C11 H11A 108.8
N2 C11 H11B 108.8
C12 C11 H11B 108.8
H11A C11 H11B 107.7
O2 C12 O1 127.0(4)
O2 C12 C11 115.7(3)
O1 C12 C11 117.2(3)
C14 C13 C18 117.5(4)
C14 C13 C19 121.8(4)
C18 C13 C19 120.7(4)
C13 C14 C15 120.9(4)
C13 C14 H14 119.5
C15 C14 H14 119.5
C16 C15 C14 121.3(4)
C16 C15 H15 119.3
C14 C15 H15 119.3
C15 C16 C17 117.0(4)
C15 C16 C4 121.4(3)
C17 C16 C4 121.6(3)
C18 C17 C16 122.0(4)
C18 C17 H17 119.0
C16 C17 H17 119.0
C17 C18 C13 121.2(4)
C17 C18 H18 119.4
C13 C18 H18 119.4
N3 C19 C13 111.2(3)
N3 C19 H19A 109.4
C13 C19 H19A 109.4
N3 C19 H19B 109.4
C13 C19 H19B 109.4
H19A C19 H19B 108.0
N3 C20 N4 108.7(4)
N3 C20 H20 125.7
N4 C20 H20 125.7
C22 C21 N4 107.9(4)
C22 C21 H21 126.1
N4 C21 H21 126.1
C21 C22 N3 106.4(4)
C21 C22 H22 126.8
N3 C22 H22 126.8
N4 C23 C24 113.5(3)
N4 C23 H23A 108.9
C24 C23 H23A 108.9
N4 C23 H23B 108.9
C24 C23 H23B 108.9
H23A C23 H23B 107.7
O4 C24 O3 127.8(4)
O4 C24 C23 115.5(4)
O3 C24 C23 116.6(4)
C8 N1 C10 108.8(3)
C8 N1 C7 125.2(3)
C10 N1 C7 125.9(4)
C8 N2 C9 108.0(3)
C8 N2 C11 125.0(4)
C9 N2 C11 126.8(4)
C20 N3 C22 108.8(3)
C20 N3 C19 124.9(3)
C22 N3 C19 126.1(4)
C20 N4 C21 108.2(3)
C20 N4 C23 125.5(4)
C21 N4 C23 126.1(3)

loop_
_geom_bond_atom_site_label_1
_geom_bond_atom_site_label_2
_geom_bond_distance
C1 C2 1.389(6)
C1 C6 1.390(6)
C1 C7 1.521(5)
C2 C3 1.381(5)
C2 H2 0.9500
C3 C4 1.402(6)
C3 H3 0.9500
C4 C5 1.401(6)
C4 C16 1.488(5)
C5 C6 1.387(6)
C5 H5 0.9500
C6 H6 0.9500
C7 N1 1.481(5)
C7 H7A 0.9900
C7 H7B 0.9900
C8 N1 1.328(5)
C8 N2 1.337(5)
C8 H8 0.9500
C9 C10 1.351(6)
C9 N2 1.402(6)
C9 H9 0.9500
C10 N1 1.394(5)
C10 H10 0.9500
C11 N2 1.457(6)
C11 C12 1.542(6)
C11 H11A 0.9900
C11 H11B 0.9900
C12 O2 1.246(5)
C12 O1 1.263(5)
C13 C14 1.394(6)
C13 C18 1.405(6)
C13 C19 1.499(5)
C14 C15 1.413(6)
C14 H14 0.9500
C15 C16 1.397(6)
C15 H15 0.9500
C16 C17 1.397(6)
C17 C18 1.388(6)
C17 H17 0.9500
C18 H18 0.9500
C19 N3 1.483(5)
C19 H19A 0.9900
C19 H19B 0.9900
C20 N3 1.322(5)
C20 N4 1.342(5)
C20 H20 0.9500
C21 C22 1.349(6)
C21 N4 1.374(5)
C21 H21 0.9500
C22 N3 1.392(5)
C22 H22 0.9500
C23 N4 1.469(6)
C23 C24 1.552(6)
C23 H23A 0.9900
C23 H23B 0.9900
C24 O4 1.245(5)
C24 O3 1.255(5)
